data_7134197
loop_
_publ_author_name
'Gray, Novan A. G.'
'Britten, James F.'
'Emslie, David J. H.'

_publ_section_title
;
 Potassium-telluroether interactions: structural characterisation and
 computational analysis.
;
_journal_name_full 'Chemical communications (Cambridge, England)'
_journal_paper_doi 10.1039/d4cc06539e
_journal_year 2025
_chemical_formula_moiety 'C59 H86 K N O3 Te2'
_chemical_formula_sum 'C59 H86 K N O3 Te2'
_chemical_formula_weight 1151.58
_space_group_crystal_system monoclinic
_space_group_IT_number 14
_space_group_name_Hall '-P 2yn'
_space_group_name_H-M_alt 'P 1 21/n 1'
_atom_sites_solution_hydrogens geom
_atom_sites_solution_primary dual
_audit_creation_date 2024-10-08
_audit_creation_method
;
Olex2 1.5
(compiled 2024.02.16 svn.r378c4104 for OlexSys, GUI svn.r6928)
;
_audit_update_record
;
2024-12-09 deposited with the CCDC.	2025-01-21 downloaded from the CCDC.
;
_cell_angle_alpha 90
_cell_angle_beta 96.362(12)
_cell_angle_gamma 90
_cell_formula_units_Z 4
_cell_length_a 9.372(4)
_cell_length_b 18.509(10)
_cell_length_c 32.590(16)
_cell_measurement_reflns_used 8365
_cell_measurement_temperature 112.00
_cell_measurement_theta_max 21.85
_cell_measurement_theta_min 2.45
_cell_volume 5618(5)
_computing_cell_refinement 'SAINT V8.40B (?, 2016)'
_computing_data_reduction 'SAINT V8.40B (?, 2016)'
_computing_molecular_graphics 'Olex2 1.5 (Dolomanov et al., 2009)'
_computing_publication_material 'Olex2 1.5 (Dolomanov et al., 2009)'
_computing_structure_refinement 'SHELXL 2019/3 (Sheldrick, 2015)'
_computing_structure_solution 'SHELXT 2018/2 (Sheldrick, 2018)'
_diffrn_ambient_temperature 112.00
_diffrn_measured_fraction_theta_full 0.999
_diffrn_measured_fraction_theta_max 0.999
_diffrn_measurement_device_type 'Bruker APEX-II CCD'
_diffrn_measurement_method '\f and \w scans'
_diffrn_radiation_type MoK\a
_diffrn_radiation_wavelength 0.71073
_diffrn_reflns_av_R_equivalents 0.1750
_diffrn_reflns_av_unetI/netI 0.0813
_diffrn_reflns_Laue_measured_fraction_full 0.999
_diffrn_reflns_Laue_measured_fraction_max 0.999
_diffrn_reflns_limit_h_max 12
_diffrn_reflns_limit_h_min -12
_diffrn_reflns_limit_k_max 25
_diffrn_reflns_limit_k_min -25
_diffrn_reflns_limit_l_max 44
_diffrn_reflns_limit_l_min -44
_diffrn_reflns_number 173803
_diffrn_reflns_point_group_measured_fraction_full 0.999
_diffrn_reflns_point_group_measured_fraction_max 0.999
_diffrn_reflns_theta_full 25.242
_diffrn_reflns_theta_max 29.130
_diffrn_reflns_theta_min 2.448
_diffrn_source_current 1.4
_diffrn_source_power 0.07
_diffrn_source_voltage 50.0
_diffrn_standards_number 0
_exptl_absorpt_coefficient_mu 1.155
_exptl_absorpt_correction_T_max 0.7263
_exptl_absorpt_correction_T_min 0.6614
_exptl_absorpt_correction_type multi-scan
_exptl_absorpt_process_details
;
SADABS-2016/2 (Bruker,2016/2) was used for absorption correction.
wR2(int) was 0.1089 before and 0.0826 after correction.
The Ratio of minimum to maximum transmission is 0.9106.
The \l/2 correction factor is Not present.
;
_exptl_crystal_colour yellow
_exptl_crystal_colour_primary yellow
_exptl_crystal_density_diffrn 1.361
_exptl_crystal_description block
_exptl_crystal_F_000 2376
_exptl_crystal_size_max 0.12
_exptl_crystal_size_mid 0.06
_exptl_crystal_size_min 0.04
_refine_diff_density_max 1.255
_refine_diff_density_min -1.123
_refine_diff_density_rms 0.135
_refine_ls_extinction_coef 0.00055(12)
_refine_ls_extinction_expression Fc^*^=kFc[1+0.001xFc^2^\l^3^/sin(2\q)]^-1/4^
_refine_ls_extinction_method 'SHELXL-2019/2 (Sheldrick 2019)'
_refine_ls_goodness_of_fit_ref 1.035
_refine_ls_hydrogen_treatment constr
_refine_ls_matrix_type full
_refine_ls_number_parameters 618
_refine_ls_number_reflns 15112
_refine_ls_number_restraints 13
_refine_ls_restrained_S_all 1.039
_refine_ls_R_factor_all 0.0982
_refine_ls_R_factor_gt 0.0535
_refine_ls_shift/su_max 0.001
_refine_ls_shift/su_mean 0.000
_refine_ls_structure_factor_coef Fsqd
_refine_ls_weighting_details 'w=1/[\s^2^(Fo^2^)+(0.0467P)^2^+13.0513P] where P=(Fo^2^+2Fc^2^)/3'
_refine_ls_weighting_scheme calc
_refine_ls_wR_factor_gt 0.1164
_refine_ls_wR_factor_ref 0.1376
_reflns_Friedel_coverage 0.000
_reflns_number_gt 9982
_reflns_number_total 15112
_reflns_threshold_expression 'I > 2\s(I)'
_cod_data_source_file d4cc06539e3.cif
_cod_data_source_block KTeNTeTrippTHF3
_cod_original_cell_volume 5619(5)
_cod_database_code 7134197
_shelx_shelxl_version_number 2019/3
_shelx_space_group_comment
;
The symmetry employed for this shelxl refinement is uniquely defined
by the following loop, which should always be used as a source of
symmetry information in preference to the above space-group names.
They are only intended as comments.
;
_shelx_estimated_absorpt_t_max 0.955
_shelx_estimated_absorpt_t_min 0.874
_olex2_refinement_description
;
1. Restrained distances
 C54-C53 \\sim C61-C60 \\sim C50-C49
 with sigma of 0.02
 C61-C55 \\sim C55-C54 \\sim C60-C52 \\sim C53-C52 \\sim C48-C49
 with sigma of 0.02
2. Uiso/Uaniso restraints and constraints
Uanis(C61) = Uanis(C60)
Uanis(C54) = Uanis(C53)
3. Others
 Fixed Sof: H52A(0.5) H52B(0.5) H52C(0.5) H52D(0.5) H55A(0.5) H55B(0.5)
 H55C(0.5) H55D(0.5) C61(0.5) H61A(0.5) H61B(0.5) C60(0.5) H60A(0.5) H60B(0.5)
 C53(0.5) H53A(0.5) H53B(0.5) C54(0.5) H54A(0.5) H54B(0.5)
4.a Ternary CH refined with riding coordinates:
 C30(H30), C42(H42), C24(H24), C39(H39), C45(H45), C27(H27)
4.b Secondary CH2 refined with riding coordinates:
 C56(H56A,H56B), C59(H59A,H59B), C49(H49A,H49B), C48(H48A,H48B), C52(H52A,
 H52B), C52(H52C,H52D), C58(H58A,H58B), C50(H50A,H50B), C51(H51A,H51B),
 C57(H57A,H57B), C55(H55A,H55B), C55(H55C,H55D), C61(H61A,H61B), C60(H60A,H60B),
  C53(H53A,H53B), C54(H54A,H54B)
4.c Aromatic/amide H refined with riding coordinates:
 C3(H3), C11(H11), C5(H5), C9(H9), C35(H35), C22(H22), C37(H37), C20(H20)
4.d Idealised Me refined as rotating group:
 C17(H17A,H17B,H17C), C14(H14A,H14B,H14C), C16(H16A,H16B,H16C), C15(H15A,H15B,
 H15C), C26(H26A,H26B,H26C), C46(H46A,H46B,H46C), C25(H25A,H25B,H25C), C41(H41A,
 H41B,H41C), C47(H47A,H47B,H47C), C32(H32A,H32B,H32C), C31(H31A,H31B,H31C),
 C44(H44A,H44B,H44C), C43(H43A,H43B,H43C), C40(H40A,H40B,H40C), C28(H28A,H28B,
 H28C), C29(H29A,H29B,H29C)
;
_olex2_submission_special_instructions 'No special instructions were received'

loop_
_space_group_symop_operation_xyz
'x, y, z'
'-x+1/2, y+1/2, -z+1/2'
'-x, -y, -z'
'x-1/2, -y-1/2, z-1/2'

loop_
_atom_site_label
_atom_site_type_symbol
_atom_site_fract_x
_atom_site_fract_y
_atom_site_fract_z
_atom_site_U_iso_or_equiv
_atom_site_adp_type
_atom_site_occupancy
_atom_site_site_symmetry_order
_atom_site_calc_flag
_atom_site_refinement_flags_posn
_atom_site_refinement_flags_adp
_atom_site_refinement_flags_occupancy
_atom_site_disorder_assembly
_atom_site_disorder_group
Te1 Te 0.11913(3) 0.46599(2) 0.22696(2) 0.02405(9) Uani 1 1 d . . . . .
Te2 Te 0.15174(3) 0.37671(2) 0.34657(2) 0.02548(9) Uani 1 1 d . . . . .
K1 K 0.25872(14) 0.55172(7) 0.32365(4) 0.0447(3) Uani 1 1 d . . . . .
N1 N 0.3589(4) 0.4231(2) 0.29005(11) 0.0234(8) Uani 1 1 d . . . . .
O3 O 0.4128(5) 0.5861(2) 0.39563(13) 0.0500(10) Uani 1 1 d . . . . .
C13 C 0.4450(4) 0.4004(2) 0.32434(13) 0.0218(9) Uani 1 1 d . . . . .
C12 C 0.3764(4) 0.3773(2) 0.35866(14) 0.0223(9) Uani 1 1 d . . . . .
C1 C 0.4263(5) 0.4389(2) 0.25566(13) 0.0224(9) Uani 1 1 d . . . . .
C6 C 0.5764(5) 0.4367(3) 0.25394(14) 0.0239(9) Uani 1 1 d . . . . .
C33 C 0.1169(5) 0.3375(3) 0.40702(14) 0.0265(10) Uani 1 1 d . . . . .
C2 C 0.3399(4) 0.4594(3) 0.21926(14) 0.0242(9) Uani 1 1 d . . . . .
C18 C 0.0519(5) 0.5169(3) 0.16826(14) 0.0261(10) Uani 1 1 d . . . . .
C4 C 0.5432(5) 0.4712(3) 0.18106(14) 0.0277(10) Uani 1 1 d . . . . .
C17 C 0.6888(5) 0.3346(3) 0.44105(14) 0.0295(10) Uani 1 1 d . . . . .
H17A H 0.704469 0.377411 0.458687 0.044 Uiso 1 1 calc R U . . .
H17B H 0.781603 0.314538 0.435644 0.044 Uiso 1 1 calc R U . . .
H17C H 0.635255 0.298317 0.454998 0.044 Uiso 1 1 calc R U . . .
C10 C 0.6020(5) 0.3561(3) 0.39975(14) 0.0271(10) Uani 1 1 d . . . . .
C14 C 0.6094(5) 0.4833(3) 0.14009(15) 0.0293(10) Uani 1 1 d . . . . .
H14A H 0.632498 0.436429 0.128444 0.044 Uiso 1 1 calc R U . . .
H14B H 0.697213 0.512091 0.145431 0.044 Uiso 1 1 calc R U . . .
H14C H 0.540378 0.508872 0.120467 0.044 Uiso 1 1 calc R U . . .
C3 C 0.3962(5) 0.4753(3) 0.18311(14) 0.0251(10) Uani 1 1 d . . . . .
H3 H 0.334103 0.489138 0.159376 0.030 Uiso 1 1 calc R U . . .
C34 C 0.1333(5) 0.3835(3) 0.44126(14) 0.0289(10) Uani 1 1 d . . . . .
C23 C 0.0387(5) 0.4744(3) 0.13227(14) 0.0291(10) Uani 1 1 d . . . . .
C8 C 0.5962(5) 0.3983(2) 0.32828(14) 0.0231(9) Uani 1 1 d . . . . .
C11 C 0.4525(5) 0.3554(2) 0.39536(14) 0.0235(9) Uani 1 1 d . . . . .
H11 H 0.402598 0.339791 0.417606 0.028 Uiso 1 1 calc R U . . .
C5 C 0.6297(5) 0.4525(3) 0.21693(14) 0.0269(10) Uani 1 1 d . . . . .
H5 H 0.730622 0.450414 0.216035 0.032 Uiso 1 1 calc R U . . .
C7 C 0.6795(5) 0.4187(3) 0.29232(14) 0.0246(9) Uani 1 1 d . . . . .
C9 C 0.6705(5) 0.3765(3) 0.36559(14) 0.0262(9) Uani 1 1 d . . . . .
H9 H 0.772449 0.375494 0.367937 0.031 Uiso 1 1 calc R U . . .
C35 C 0.1097(5) 0.3556(3) 0.47970(15) 0.0314(11) Uani 1 1 d . . . . .
H35 H 0.119017 0.386880 0.502937 0.038 Uiso 1 1 calc R U . . .
C30 C 0.0743(6) 0.3945(3) 0.13156(15) 0.0350(12) Uani 1 1 d . . . . .
H30 H 0.132557 0.382365 0.158256 0.042 Uiso 1 1 calc R U . . .
C38 C 0.0789(5) 0.2656(3) 0.41159(14) 0.0282(10) Uani 1 1 d . . . . .
C36 C 0.0733(5) 0.2842(3) 0.48533(14) 0.0305(11) Uani 1 1 d . . . . .
C22 C -0.0163(6) 0.5068(3) 0.09548(15) 0.0368(12) Uani 1 1 d . . . . .
H22 H -0.024512 0.478638 0.070968 0.044 Uiso 1 1 calc R U . . .
O2 O 0.1008(6) 0.6699(3) 0.33558(17) 0.0722(14) Uani 1 1 d . . . . .
C16 C 0.7722(5) 0.4855(3) 0.30454(16) 0.0331(11) Uani 1 1 d . . . . .
H16A H 0.836030 0.474989 0.329725 0.050 Uiso 1 1 calc R U . . .
H16B H 0.709903 0.526328 0.309529 0.050 Uiso 1 1 calc R U . . .
H16C H 0.829717 0.497605 0.282162 0.050 Uiso 1 1 calc R U . . .
O1 O 0.4400(7) 0.6275(3) 0.28758(16) 0.0769(16) Uani 1 1 d . . . . .
C42 C 0.0473(6) 0.2567(3) 0.52775(15) 0.0364(12) Uani 1 1 d . . . . .
H42 H 0.095979 0.290735 0.548664 0.044 Uiso 1 1 calc R U . . .
C24 C 0.0266(5) 0.6388(3) 0.20444(15) 0.0304(11) Uani 1 1 d . . . . .
H24 H 0.105488 0.619336 0.224587 0.036 Uiso 1 1 calc R U . . .
C21 C -0.0595(6) 0.5782(3) 0.09283(15) 0.0350(12) Uani 1 1 d . . . . .
C19 C 0.0138(5) 0.5898(3) 0.16651(14) 0.0262(10) Uani 1 1 d . . . . .
C37 C 0.0582(5) 0.2403(3) 0.45112(14) 0.0306(11) Uani 1 1 d . . . . .
H37 H 0.032808 0.191138 0.454332 0.037 Uiso 1 1 calc R U . . .
C15 C 0.7749(5) 0.3548(3) 0.28253(16) 0.0321(11) Uani 1 1 d . . . . .
H15A H 0.838374 0.341676 0.307346 0.048 Uiso 1 1 calc R U . . .
H15B H 0.832823 0.368592 0.260530 0.048 Uiso 1 1 calc R U . . .
H15C H 0.714272 0.313372 0.273477 0.048 Uiso 1 1 calc R U . . .
C39 C 0.1737(6) 0.4618(3) 0.43789(16) 0.0375(12) Uani 1 1 d . . . . .
H39 H 0.227153 0.466861 0.413138 0.045 Uiso 1 1 calc R U . . .
C26 C 0.0644(6) 0.7167(3) 0.19496(17) 0.0431(13) Uani 1 1 d . . . . .
H26A H 0.154583 0.717723 0.182370 0.065 Uiso 1 1 calc R U . . .
H26B H 0.075352 0.744786 0.220616 0.065 Uiso 1 1 calc R U . . .
H26C H -0.012514 0.737712 0.175810 0.065 Uiso 1 1 calc R U . . .
C20 C -0.0422(5) 0.6192(3) 0.12857(15) 0.0322(11) Uani 1 1 d . . . . .
H20 H -0.069138 0.668696 0.127293 0.039 Uiso 1 1 calc R U . . .
C46 C -0.0947(6) 0.1858(3) 0.36899(17) 0.0430(13) Uani 1 1 d . . . . .
H46A H -0.120224 0.159798 0.393323 0.065 Uiso 1 1 calc R U . . .
H46B H -0.106061 0.153663 0.344960 0.065 Uiso 1 1 calc R U . . .
H46C H -0.157680 0.227840 0.363784 0.065 Uiso 1 1 calc R U . . .
C45 C 0.0581(6) 0.2105(3) 0.37648(16) 0.0380(12) Uani 1 1 d . . . . .
H45 H 0.081848 0.235129 0.350785 0.046 Uiso 1 1 calc R U . . .
C25 C -0.1111(6) 0.6364(3) 0.22492(16) 0.0406(13) Uani 1 1 d . . . . .
H25A H -0.190025 0.656465 0.206114 0.061 Uiso 1 1 calc R U . . .
H25B H -0.099121 0.664945 0.250400 0.061 Uiso 1 1 calc R U . . .
H25C H -0.133057 0.586219 0.231481 0.061 Uiso 1 1 calc R U . . .
C41 C 0.2732(7) 0.4892(3) 0.47581(18) 0.0520(17) Uani 1 1 d . . . . .
H41A H 0.300031 0.539502 0.471293 0.078 Uiso 1 1 calc R U . . .
H41B H 0.359846 0.459243 0.479636 0.078 Uiso 1 1 calc R U . . .
H41C H 0.222544 0.486179 0.500505 0.078 Uiso 1 1 calc R U . . .
C47 C 0.1600(7) 0.1476(4) 0.3845(2) 0.0562(17) Uani 1 1 d . . . . .
H47A H 0.258253 0.165770 0.390572 0.084 Uiso 1 1 calc R U . . .
H47B H 0.153997 0.116571 0.359997 0.084 Uiso 1 1 calc R U . . .
H47C H 0.133775 0.119712 0.408084 0.084 Uiso 1 1 calc R U . . .
C27 C -0.1199(7) 0.6129(3) 0.05241(16) 0.0465(15) Uani 1 1 d . . . . .
H27 H -0.174333 0.656739 0.059624 0.056 Uiso 1 1 calc R U . . .
C32 C 0.1638(7) 0.3753(3) 0.09649(19) 0.0532(16) Uani 1 1 d . . . . .
H32A H 0.197428 0.325297 0.099795 0.080 Uiso 1 1 calc R U . . .
H32B H 0.246496 0.407854 0.097321 0.080 Uiso 1 1 calc R U . . .
H32C H 0.104530 0.380478 0.069923 0.080 Uiso 1 1 calc R U . . .
C31 C -0.0618(7) 0.3508(4) 0.1289(2) 0.0567(17) Uani 1 1 d . . . . .
H31A H -0.124587 0.364698 0.104129 0.085 Uiso 1 1 calc R U . . .
H31B H -0.111051 0.359988 0.153440 0.085 Uiso 1 1 calc R U . . .
H31C H -0.038551 0.299319 0.127559 0.085 Uiso 1 1 calc R U . . .
C56 C 0.4282(8) 0.6519(3) 0.4186(2) 0.0560(17) Uani 1 1 d . . . . .
H56A H 0.369290 0.650273 0.441963 0.067 Uiso 1 1 calc R U . . .
H56B H 0.395748 0.693278 0.400658 0.067 Uiso 1 1 calc R U . . .
C44 C 0.1105(8) 0.1817(4) 0.53685(18) 0.0583(18) Uani 1 1 d . . . . .
H44A H 0.054838 0.145939 0.519634 0.087 Uiso 1 1 calc R U . . .
H44B H 0.106664 0.170104 0.566046 0.087 Uiso 1 1 calc R U . . .
H44C H 0.210487 0.180925 0.530715 0.087 Uiso 1 1 calc R U . . .
C59 C 0.5425(7) 0.5468(4) 0.4055(2) 0.0561(17) Uani 1 1 d . . . . .
H59A H 0.561781 0.515344 0.382214 0.067 Uiso 1 1 calc R U . . .
H59B H 0.536355 0.516320 0.430233 0.067 Uiso 1 1 calc R U . . .
C43 C -0.1122(6) 0.2582(4) 0.53221(18) 0.0534(17) Uani 1 1 d . . . . .
H43A H -0.150209 0.306626 0.525496 0.080 Uiso 1 1 calc R U . . .
H43B H -0.127236 0.246111 0.560682 0.080 Uiso 1 1 calc R U . . .
H43C H -0.161968 0.222903 0.513325 0.080 Uiso 1 1 calc R U . . .
C40 C 0.0410(8) 0.5079(3) 0.4308(2) 0.0591(18) Uani 1 1 d . . . . .
H40A H -0.016527 0.501913 0.453903 0.089 Uiso 1 1 calc R U . . .
H40B H -0.015747 0.493010 0.405084 0.089 Uiso 1 1 calc R U . . .
H40C H 0.068692 0.558673 0.428708 0.089 Uiso 1 1 calc R U . . .
C49 C 0.4913(8) 0.7116(4) 0.23825(19) 0.0608(18) Uani 1 1 d D . . . .
H49A H 0.405809 0.734243 0.222874 0.073 Uiso 1 1 calc R U . . .
H49B H 0.574502 0.718509 0.222411 0.073 Uiso 1 1 calc R U . . .
C48 C 0.4660(10) 0.6343(4) 0.2449(2) 0.073(2) Uani 1 1 d D . . . .
H48A H 0.381858 0.617236 0.226392 0.088 Uiso 1 1 calc R U . . .
H48B H 0.550906 0.605510 0.239439 0.088 Uiso 1 1 calc R U . . .
C28 C -0.2243(9) 0.5651(4) 0.0268(2) 0.076(2) Uani 1 1 d . . . . .
H28A H -0.177905 0.518993 0.021723 0.115 Uiso 1 1 calc R U . . .
H28B H -0.255059 0.588779 0.000444 0.115 Uiso 1 1 calc R U . . .
H28C H -0.308079 0.556238 0.041651 0.115 Uiso 1 1 calc R U . . .
C52 C -0.0319(10) 0.6741(5) 0.3511(3) 0.080(2) Uani 1 1 d D . . . .
H52A H -0.017634 0.674583 0.381609 0.096 Uiso 0.5 1 calc R U P A 1
H52B H -0.090723 0.631366 0.342086 0.096 Uiso 0.5 1 calc R U P A 1
H52C H -0.026428 0.656011 0.379765 0.096 Uiso 0.5 1 calc R U P B 2
H52D H -0.106869 0.647076 0.333574 0.096 Uiso 0.5 1 calc R U P B 2
C58 C 0.6564(8) 0.6014(5) 0.4137(2) 0.068(2) Uani 1 1 d . . . . .
H58A H 0.690827 0.618427 0.387688 0.082 Uiso 1 1 calc R U . . .
H58B H 0.738674 0.582174 0.432119 0.082 Uiso 1 1 calc R U . . .
C29 C 0.0006(9) 0.6390(5) 0.0285(2) 0.080(3) Uani 1 1 d . . . . .
H29A H 0.063818 0.671437 0.045951 0.120 Uiso 1 1 calc R U . . .
H29B H -0.040283 0.664946 0.003743 0.120 Uiso 1 1 calc R U . . .
H29C H 0.055836 0.597411 0.020425 0.120 Uiso 1 1 calc R U . . .
C50 C 0.5204(15) 0.7436(5) 0.2800(2) 0.120(5) Uani 1 1 d D . . . .
H50A H 0.445023 0.778846 0.285247 0.144 Uiso 1 1 calc R U . . .
H50B H 0.614927 0.768055 0.283503 0.144 Uiso 1 1 calc R U . . .
C51 C 0.5190(13) 0.6800(5) 0.3082(2) 0.106(4) Uani 1 1 d . . . . .
H51A H 0.618126 0.662681 0.316218 0.127 Uiso 1 1 calc R U . . .
H51B H 0.476105 0.693478 0.333531 0.127 Uiso 1 1 calc R U . . .
C57 C 0.5820(10) 0.6602(4) 0.4341(3) 0.090(3) Uani 1 1 d . . . . .
H57A H 0.596853 0.654846 0.464478 0.107 Uiso 1 1 calc R U . . .
H57B H 0.618147 0.708092 0.426557 0.107 Uiso 1 1 calc R U . . .
C55 C 0.1424(10) 0.7364(5) 0.3202(3) 0.090(3) Uani 1 1 d D . . . .
H55A H 0.134992 0.736958 0.289682 0.108 Uiso 0.5 1 calc R U P C 1
H55B H 0.240733 0.750299 0.331768 0.108 Uiso 0.5 1 calc R U P C 1
H55C H 0.185917 0.729385 0.294181 0.108 Uiso 0.5 1 calc R U P D 2
H55D H 0.213683 0.760294 0.340487 0.108 Uiso 0.5 1 calc R U P D 2
C61 C 0.0279(18) 0.7837(13) 0.3369(8) 0.120(8) Uani 0.5 1 d D . P E 1
H61A H 0.060083 0.798509 0.365598 0.145 Uiso 0.5 1 calc R U P E 1
H61B H 0.011830 0.827816 0.319801 0.145 Uiso 0.5 1 calc R U P E 1
C60 C -0.108(2) 0.7415(9) 0.3356(7) 0.120(8) Uani 0.5 1 d D . P E 1
H60A H -0.158301 0.736313 0.307409 0.145 Uiso 0.5 1 calc R U P E 1
H60B H -0.174456 0.760299 0.354689 0.145 Uiso 0.5 1 calc R U P E 1
C53 C -0.060(2) 0.7568(7) 0.3489(5) 0.067(3) Uani 0.5 1 d D . P E 2
H53A H -0.163761 0.767516 0.344062 0.080 Uiso 0.5 1 calc R U P E 2
H53B H -0.018653 0.781124 0.374585 0.080 Uiso 0.5 1 calc R U P E 2
C54 C 0.0154(14) 0.7794(9) 0.3131(5) 0.067(3) Uani 0.5 1 d D . P E 2
H54A H -0.041001 0.767370 0.286451 0.080 Uiso 0.5 1 calc R U P E 2
H54B H 0.037632 0.831739 0.313870 0.080 Uiso 0.5 1 calc R U P E 2

loop_
_atom_site_aniso_label
_atom_site_aniso_U_11
_atom_site_aniso_U_22
_atom_site_aniso_U_33
_atom_site_aniso_U_23
_atom_site_aniso_U_13
_atom_site_aniso_U_12
Te1 0.01930(14) 0.03062(17) 0.02244(15) 0.00328(12) 0.00326(10) 0.00220(12)
Te2 0.01821(14) 0.03577(19) 0.02258(15) 0.00341(12) 0.00275(10) -0.00040(12)
K1 0.0470(7) 0.0384(7) 0.0492(7) -0.0053(5) 0.0076(6) -0.0018(6)
N1 0.0193(18) 0.032(2) 0.0194(18) 0.0026(15) 0.0030(14) 0.0000(16)
O3 0.050(2) 0.043(2) 0.057(3) -0.004(2) 0.004(2) -0.001(2)
C13 0.017(2) 0.025(2) 0.024(2) -0.0011(17) 0.0043(16) 0.0006(17)
C12 0.0161(19) 0.023(2) 0.028(2) 0.0006(18) 0.0032(16) -0.0004(17)
C1 0.021(2) 0.019(2) 0.027(2) 0.0019(17) 0.0041(17) 0.0022(17)
C6 0.019(2) 0.025(2) 0.028(2) 0.0032(18) 0.0066(17) -0.0008(18)
C33 0.019(2) 0.038(3) 0.024(2) 0.0016(19) 0.0067(17) 0.0048(19)
C2 0.0161(19) 0.031(3) 0.025(2) -0.0019(19) 0.0021(16) 0.0041(18)
C18 0.019(2) 0.033(3) 0.026(2) 0.0014(19) 0.0011(17) 0.0021(18)
C4 0.027(2) 0.030(3) 0.028(2) 0.0019(19) 0.0098(19) 0.002(2)
C17 0.024(2) 0.032(3) 0.031(2) 0.001(2) 0.0003(19) 0.000(2)
C10 0.025(2) 0.028(3) 0.027(2) 0.0003(19) 0.0009(18) 0.0046(19)
C14 0.027(2) 0.031(3) 0.031(2) 0.005(2) 0.0082(19) 0.000(2)
C3 0.022(2) 0.031(3) 0.023(2) 0.0038(18) 0.0033(17) 0.0043(19)
C34 0.026(2) 0.034(3) 0.028(2) 0.000(2) 0.0069(19) 0.000(2)
C23 0.023(2) 0.037(3) 0.026(2) -0.002(2) 0.0010(18) 0.006(2)
C8 0.017(2) 0.024(2) 0.027(2) -0.0014(18) 0.0018(17) 0.0017(17)
C11 0.021(2) 0.023(2) 0.026(2) -0.0004(18) 0.0013(17) 0.0027(17)
C5 0.022(2) 0.030(3) 0.029(2) -0.0008(19) 0.0072(18) -0.0018(19)
C7 0.018(2) 0.029(3) 0.028(2) 0.0020(19) 0.0029(17) 0.0025(18)
C9 0.020(2) 0.027(2) 0.031(2) -0.0005(19) 0.0001(18) -0.0005(18)
C35 0.030(2) 0.036(3) 0.029(2) -0.004(2) 0.007(2) -0.003(2)
C30 0.040(3) 0.037(3) 0.027(2) -0.008(2) 0.000(2) 0.009(2)
C38 0.022(2) 0.036(3) 0.027(2) -0.001(2) 0.0049(18) -0.002(2)
C36 0.024(2) 0.041(3) 0.026(2) 0.006(2) 0.0019(18) -0.002(2)
C22 0.040(3) 0.048(3) 0.022(2) 0.000(2) 0.004(2) 0.011(3)
O2 0.072(3) 0.053(3) 0.093(4) 0.003(3) 0.017(3) 0.015(3)
C16 0.027(2) 0.036(3) 0.036(3) 0.002(2) 0.002(2) -0.004(2)
O1 0.113(5) 0.063(3) 0.062(3) -0.005(3) 0.038(3) -0.027(3)
C42 0.035(3) 0.048(3) 0.026(2) 0.005(2) 0.002(2) -0.010(2)
C24 0.031(3) 0.031(3) 0.029(2) 0.004(2) 0.004(2) 0.001(2)
C21 0.035(3) 0.046(3) 0.024(2) 0.007(2) 0.002(2) 0.011(2)
C19 0.021(2) 0.031(3) 0.026(2) 0.0017(19) 0.0036(18) -0.0007(19)
C37 0.032(3) 0.031(3) 0.029(2) 0.005(2) 0.006(2) -0.002(2)
C15 0.025(2) 0.038(3) 0.035(3) 0.003(2) 0.009(2) 0.005(2)
C39 0.052(3) 0.035(3) 0.027(2) -0.003(2) 0.010(2) -0.005(3)
C26 0.050(3) 0.040(3) 0.039(3) 0.004(2) 0.005(3) -0.007(3)
C20 0.031(3) 0.034(3) 0.031(3) 0.003(2) 0.005(2) 0.006(2)
C46 0.051(3) 0.041(3) 0.035(3) -0.001(2) -0.005(2) -0.004(3)
C45 0.049(3) 0.034(3) 0.032(3) -0.004(2) 0.009(2) -0.010(2)
C25 0.049(3) 0.046(3) 0.028(3) -0.002(2) 0.013(2) -0.004(3)
C41 0.067(4) 0.051(4) 0.037(3) -0.003(3) 0.004(3) -0.035(3)
C47 0.042(3) 0.055(4) 0.073(5) -0.026(3) 0.013(3) 0.001(3)
C27 0.055(4) 0.057(4) 0.027(3) 0.006(3) 0.001(2) 0.021(3)
C32 0.068(4) 0.047(4) 0.045(3) -0.009(3) 0.011(3) 0.022(3)
C31 0.052(4) 0.042(4) 0.072(5) -0.011(3) -0.009(3) 0.003(3)
C56 0.082(5) 0.028(3) 0.062(4) -0.003(3) 0.027(4) 0.000(3)
C44 0.076(5) 0.067(5) 0.032(3) 0.021(3) 0.004(3) 0.008(4)
C59 0.055(4) 0.052(4) 0.060(4) -0.014(3) 0.003(3) 0.006(3)
C43 0.043(3) 0.080(5) 0.039(3) 0.015(3) 0.010(3) -0.009(3)
C40 0.081(5) 0.033(3) 0.065(4) -0.001(3) 0.014(4) 0.009(3)
C49 0.077(5) 0.062(5) 0.044(4) 0.004(3) 0.011(3) -0.001(4)
C48 0.106(7) 0.052(4) 0.069(5) -0.004(4) 0.044(5) -0.019(4)
C28 0.093(6) 0.073(5) 0.054(4) 0.005(4) -0.031(4) 0.014(5)
C52 0.090(6) 0.084(6) 0.072(5) 0.007(4) 0.035(5) 0.001(5)
C58 0.053(4) 0.092(6) 0.059(4) 0.025(4) 0.003(3) -0.008(4)
C29 0.076(5) 0.125(8) 0.042(4) 0.037(4) 0.015(4) 0.024(5)
C50 0.250(15) 0.061(6) 0.051(5) 0.001(4) 0.031(7) -0.035(7)
C51 0.178(11) 0.092(7) 0.048(4) 0.014(4) 0.010(5) -0.058(7)
C57 0.117(7) 0.046(4) 0.091(6) -0.004(4) -0.056(6) -0.010(5)
C55 0.110(8) 0.078(6) 0.081(6) 0.007(5) 0.010(5) -0.033(6)
C61 0.109(13) 0.116(15) 0.120(14) -0.054(12) -0.058(13) 0.047(11)
C60 0.109(13) 0.116(15) 0.120(14) -0.054(12) -0.058(13) 0.047(11)
C53 0.061(8) 0.072(8) 0.065(7) -0.017(6) -0.005(6) 0.014(6)
C54 0.061(8) 0.072(8) 0.065(7) -0.017(6) -0.005(6) 0.014(6)

loop_
_atom_type_symbol
_atom_type_description
_atom_type_scat_dispersion_real
_atom_type_scat_dispersion_imag
_atom_type_scat_source
C C 0.0033 0.0016 'International Tables Vol C Tables 4.2.6.8 and 6.1.1.4'
H H 0.0000 0.0000 'International Tables Vol C Tables 4.2.6.8 and 6.1.1.4'
K K 0.2009 0.2494 'International Tables Vol C Tables 4.2.6.8 and 6.1.1.4'
N N 0.0061 0.0033 'International Tables Vol C Tables 4.2.6.8 and 6.1.1.4'
O O 0.0106 0.0060 'International Tables Vol C Tables 4.2.6.8 and 6.1.1.4'
Te Te -0.5308 1.6751 'International Tables Vol C Tables 4.2.6.8 and 6.1.1.4'

loop_
_geom_angle_atom_site_label_1
_geom_angle_atom_site_label_2
_geom_angle_atom_site_label_3
_geom_angle
_geom_angle_site_symmetry_1
_geom_angle_site_symmetry_3
_geom_angle_publ_flag
C2 Te1 K1 82.25(12) . . ?
C2 Te1 C18 96.48(17) . . ?
C18 Te1 K1 128.15(13) . . ?
C12 Te2 K1 74.33(13) . . ?
C12 Te2 C33 94.62(17) . . ?
C33 Te2 K1 125.63(14) . . ?
Te2 K1 Te1 72.36(4) . . ?
Te2 K1 C1 75.20(8) . . ?
N1 K1 Te1 53.12(8) . . ?
N1 K1 Te2 54.36(8) . . ?
N1 K1 C13 24.30(10) . . ?
N1 K1 C1 21.50(10) . . ?
N1 K1 C51 104.5(2) . . ?
O3 K1 Te1 164.70(10) . . ?
O3 K1 Te2 99.88(10) . . ?
O3 K1 N1 111.59(13) . . ?
O3 K1 C13 87.84(12) . . ?
O3 K1 C1 116.95(13) . . ?
O3 K1 O2 86.13(16) . . ?
O3 K1 C51 69.39(17) . . ?
C13 K1 Te1 77.00(8) . . ?
C13 K1 Te2 51.40(8) . . ?
C13 K1 C1 39.79(10) . . ?
C13 K1 C51 101.6(2) . . ?
C1 K1 Te1 48.86(8) . . ?
O2 K1 Te1 109.17(13) . . ?
O2 K1 Te2 123.11(13) . . ?
O2 K1 N1 162.21(15) . . ?
O2 K1 C13 170.87(15) . . ?
O2 K1 C1 149.24(15) . . ?
O2 K1 C51 82.7(2) . . ?
O1 K1 Te1 91.96(13) . . ?
O1 K1 Te2 144.94(13) . . ?
O1 K1 N1 91.00(15) . . ?
O1 K1 O3 87.25(17) . . ?
O1 K1 C13 95.13(16) . . ?
O1 K1 C1 71.05(14) . . ?
O1 K1 O2 91.42(18) . . ?
O1 K1 C51 19.48(17) . . ?
C51 K1 Te1 111.26(14) . . ?
C51 K1 Te2 152.3(2) . . ?
C51 K1 C1 86.8(2) . . ?
C13 N1 K1 97.7(3) . . ?
C13 N1 C1 116.5(4) . . ?
C1 N1 K1 109.8(3) . . ?
C56 O3 K1 132.2(4) . . ?
C59 O3 K1 116.1(4) . . ?
C59 O3 C56 106.4(5) . . ?
N1 C13 K1 58.0(2) . . ?
N1 C13 C12 117.3(4) . . ?
N1 C13 C8 125.4(4) . . ?
C12 C13 K1 88.6(3) . . ?
C8 C13 K1 123.4(3) . . ?
C8 C13 C12 117.3(4) . . ?
C13 C12 Te2 112.8(3) . . ?
C11 C12 Te2 124.8(3) . . ?
C11 C12 C13 122.4(4) . . ?
N1 C1 K1 48.7(2) . . ?
N1 C1 C6 125.0(4) . . ?
N1 C1 C2 117.9(4) . . ?
C6 C1 K1 123.7(3) . . ?
C2 C1 K1 96.5(3) . . ?
C2 C1 C6 117.0(4) . . ?
C1 C6 C7 121.0(4) . . ?
C5 C6 C1 119.0(4) . . ?
C5 C6 C7 120.0(4) . . ?
C34 C33 Te2 120.6(4) . . ?
C38 C33 Te2 119.1(3) . . ?
C38 C33 C34 120.3(4) . . ?
C1 C2 Te1 113.2(3) . . ?
C3 C2 Te1 124.3(3) . . ?
C3 C2 C1 122.6(4) . . ?
C23 C18 Te1 119.0(3) . . ?
C19 C18 Te1 120.4(3) . . ?
C19 C18 C23 120.5(4) . . ?
C3 C4 C14 121.8(4) . . ?
C3 C4 C5 117.5(4) . . ?
C5 C4 C14 120.6(4) . . ?
H17A C17 H17B 109.5 . . ?
H17A C17 H17C 109.5 . . ?
H17B C17 H17C 109.5 . . ?
C10 C17 H17A 109.5 . . ?
C10 C17 H17B 109.5 . . ?
C10 C17 H17C 109.5 . . ?
C11 C10 C17 120.9(4) . . ?
C11 C10 C9 117.8(4) . . ?
C9 C10 C17 121.3(4) . . ?
C4 C14 H14A 109.5 . . ?
C4 C14 H14B 109.5 . . ?
C4 C14 H14C 109.5 . . ?
H14A C14 H14B 109.5 . . ?
H14A C14 H14C 109.5 . . ?
H14B C14 H14C 109.5 . . ?
C2 C3 C4 120.4(4) . . ?
C2 C3 H3 119.8 . . ?
C4 C3 H3 119.8 . . ?
C33 C34 C39 122.3(4) . . ?
C35 C34 C33 118.5(5) . . ?
C35 C34 C39 119.2(4) . . ?
C18 C23 C30 124.0(4) . . ?
C22 C23 C18 118.0(5) . . ?
C22 C23 C30 118.0(4) . . ?
C13 C8 C7 121.2(4) . . ?
C9 C8 C13 119.3(4) . . ?
C9 C8 C7 119.6(4) . . ?
C12 C11 C10 120.1(4) . . ?
C12 C11 H11 119.9 . . ?
C10 C11 H11 119.9 . . ?
C6 C5 C4 123.4(4) . . ?
C6 C5 H5 118.3 . . ?
C4 C5 H5 118.3 . . ?
C6 C7 C16 108.9(4) . . ?
C6 C7 C15 109.1(4) . . ?
C8 C7 C6 110.6(4) . . ?
C8 C7 C16 108.8(4) . . ?
C8 C7 C15 109.1(4) . . ?
C16 C7 C15 110.3(4) . . ?
C10 C9 H9 118.5 . . ?
C8 C9 C10 122.9(4) . . ?
C8 C9 H9 118.5 . . ?
C34 C35 H35 118.7 . . ?
C36 C35 C34 122.6(5) . . ?
C36 C35 H35 118.7 . . ?
C23 C30 H30 107.8 . . ?
C23 C30 C32 112.2(5) . . ?
C32 C30 H30 107.8 . . ?
C31 C30 C23 109.7(5) . . ?
C31 C30 H30 107.8 . . ?
C31 C30 C32 111.3(5) . . ?
C33 C38 C37 118.7(4) . . ?
C33 C38 C45 124.8(4) . . ?
C37 C38 C45 116.5(4) . . ?
C35 C36 C42 120.6(5) . . ?
C37 C36 C35 117.5(4) . . ?
C37 C36 C42 121.9(5) . . ?
C23 C22 H22 118.5 . . ?
C21 C22 C23 123.1(5) . . ?
C21 C22 H22 118.5 . . ?
C52 O2 K1 128.6(5) . . ?
C52 O2 C55 112.0(6) . . ?
C55 O2 K1 118.9(5) . . ?
C7 C16 H16A 109.5 . . ?
C7 C16 H16B 109.5 . . ?
C7 C16 H16C 109.5 . . ?
H16A C16 H16B 109.5 . . ?
H16A C16 H16C 109.5 . . ?
H16B C16 H16C 109.5 . . ?
C48 O1 K1 132.5(5) . . ?
C51 O1 K1 121.0(5) . . ?
C51 O1 C48 105.9(6) . . ?
C36 C42 H42 107.6 . . ?
C36 C42 C44 112.6(5) . . ?
C36 C42 C43 109.9(4) . . ?
C44 C42 H42 107.6 . . ?
C43 C42 H42 107.6 . . ?
C43 C42 C44 111.3(5) . . ?
C19 C24 H24 107.6 . . ?
C26 C24 H24 107.6 . . ?
C26 C24 C19 113.4(4) . . ?
C25 C24 H24 107.6 . . ?
C25 C24 C19 110.1(4) . . ?
C25 C24 C26 110.2(4) . . ?
C22 C21 C20 117.7(4) . . ?
C22 C21 C27 122.5(5) . . ?
C20 C21 C27 119.7(5) . . ?
C18 C19 C24 123.0(4) . . ?
C18 C19 C20 118.8(4) . . ?
C20 C19 C24 118.2(4) . . ?
C38 C37 H37 118.8 . . ?
C36 C37 C38 122.4(5) . . ?
C36 C37 H37 118.8 . . ?
C7 C15 H15A 109.5 . . ?
C7 C15 H15B 109.5 . . ?
C7 C15 H15C 109.5 . . ?
H15A C15 H15B 109.5 . . ?
H15A C15 H15C 109.5 . . ?
H15B C15 H15C 109.5 . . ?
C34 C39 H39 107.6 . . ?
C34 C39 C41 113.0(5) . . ?
C41 C39 H39 107.6 . . ?
C40 C39 C34 110.3(5) . . ?
C40 C39 H39 107.6 . . ?
C40 C39 C41 110.6(5) . . ?
C24 C26 H26A 109.5 . . ?
C24 C26 H26B 109.5 . . ?
C24 C26 H26C 109.5 . . ?
H26A C26 H26B 109.5 . . ?
H26A C26 H26C 109.5 . . ?
H26B C26 H26C 109.5 . . ?
C21 C20 C19 121.9(5) . . ?
C21 C20 H20 119.1 . . ?
C19 C20 H20 119.1 . . ?
H46A C46 H46B 109.5 . . ?
H46A C46 H46C 109.5 . . ?
H46B C46 H46C 109.5 . . ?
C45 C46 H46A 109.5 . . ?
C45 C46 H46B 109.5 . . ?
C45 C46 H46C 109.5 . . ?
C38 C45 H45 107.5 . . ?
C46 C45 C38 111.5(4) . . ?
C46 C45 H45 107.5 . . ?
C46 C45 C47 111.6(5) . . ?
C47 C45 C38 111.0(5) . . ?
C47 C45 H45 107.5 . . ?
C24 C25 H25A 109.5 . . ?
C24 C25 H25B 109.5 . . ?
C24 C25 H25C 109.5 . . ?
H25A C25 H25B 109.5 . . ?
H25A C25 H25C 109.5 . . ?
H25B C25 H25C 109.5 . . ?
C39 C41 H41A 109.5 . . ?
C39 C41 H41B 109.5 . . ?
C39 C41 H41C 109.5 . . ?
H41A C41 H41B 109.5 . . ?
H41A C41 H41C 109.5 . . ?
H41B C41 H41C 109.5 . . ?
C45 C47 H47A 109.5 . . ?
C45 C47 H47B 109.5 . . ?
C45 C47 H47C 109.5 . . ?
H47A C47 H47B 109.5 . . ?
H47A C47 H47C 109.5 . . ?
H47B C47 H47C 109.5 . . ?
C21 C27 H27 106.9 . . ?
C21 C27 C29 110.7(5) . . ?
C28 C27 C21 112.9(5) . . ?
C28 C27 H27 106.9 . . ?
C28 C27 C29 112.2(6) . . ?
C29 C27 H27 106.9 . . ?
C30 C32 H32A 109.5 . . ?
C30 C32 H32B 109.5 . . ?
C30 C32 H32C 109.5 . . ?
H32A C32 H32B 109.5 . . ?
H32A C32 H32C 109.5 . . ?
H32B C32 H32C 109.5 . . ?
C30 C31 H31A 109.5 . . ?
C30 C31 H31B 109.5 . . ?
C30 C31 H31C 109.5 . . ?
H31A C31 H31B 109.5 . . ?
H31A C31 H31C 109.5 . . ?
H31B C31 H31C 109.5 . . ?
O3 C56 H56A 110.2 . . ?
O3 C56 H56B 110.2 . . ?
O3 C56 C57 107.7(6) . . ?
H56A C56 H56B 108.5 . . ?
C57 C56 H56A 110.2 . . ?
C57 C56 H56B 110.2 . . ?
C42 C44 H44A 109.5 . . ?
C42 C44 H44B 109.5 . . ?
C42 C44 H44C 109.5 . . ?
H44A C44 H44B 109.5 . . ?
H44A C44 H44C 109.5 . . ?
H44B C44 H44C 109.5 . . ?
O3 C59 H59A 110.5 . . ?
O3 C59 H59B 110.5 . . ?
O3 C59 C58 105.9(6) . . ?
H59A C59 H59B 108.7 . . ?
C58 C59 H59A 110.5 . . ?
C58 C59 H59B 110.5 . . ?
C42 C43 H43A 109.5 . . ?
C42 C43 H43B 109.5 . . ?
C42 C43 H43C 109.5 . . ?
H43A C43 H43B 109.5 . . ?
H43A C43 H43C 109.5 . . ?
H43B C43 H43C 109.5 . . ?
C39 C40 H40A 109.5 . . ?
C39 C40 H40B 109.5 . . ?
C39 C40 H40C 109.5 . . ?
H40A C40 H40B 109.5 . . ?
H40A C40 H40C 109.5 . . ?
H40B C40 H40C 109.5 . . ?
H49A C49 H49B 108.7 . . ?
C48 C49 H49A 110.6 . . ?
C48 C49 H49B 110.6 . . ?
C48 C49 C50 105.7(6) . . ?
C50 C49 H49A 110.6 . . ?
C50 C49 H49B 110.6 . . ?
O1 C48 C49 105.9(6) . . ?
O1 C48 H48A 110.5 . . ?
O1 C48 H48B 110.5 . . ?
C49 C48 H48A 110.5 . . ?
C49 C48 H48B 110.5 . . ?
H48A C48 H48B 108.7 . . ?
C27 C28 H28A 109.5 . . ?
C27 C28 H28B 109.5 . . ?
C27 C28 H28C 109.5 . . ?
H28A C28 H28B 109.5 . . ?
H28A C28 H28C 109.5 . . ?
H28B C28 H28C 109.5 . . ?
O2 C52 H52A 109.7 . . ?
O2 C52 H52B 109.7 . . ?
O2 C52 H52C 111.6 . . ?
O2 C52 H52D 111.6 . . ?
O2 C52 C60 109.7(11) . . ?
O2 C52 C53 101.0(8) . . ?
H52A C52 H52B 108.2 . . ?
H52C C52 H52D 109.4 . . ?
C60 C52 H52A 109.7 . . ?
C60 C52 H52B 109.7 . . ?
C53 C52 H52C 111.6 . . ?
C53 C52 H52D 111.6 . . ?
C59 C58 H58A 111.3 . . ?
C59 C58 H58B 111.3 . . ?
C59 C58 C57 102.4(6) . . ?
H58A C58 H58B 109.2 . . ?
C57 C58 H58A 111.3 . . ?
C57 C58 H58B 111.3 . . ?
C27 C29 H29A 109.5 . . ?
C27 C29 H29B 109.5 . . ?
C27 C29 H29C 109.5 . . ?
H29A C29 H29B 109.5 . . ?
H29A C29 H29C 109.5 . . ?
H29B C29 H29C 109.5 . . ?
C49 C50 H50A 111.0 . . ?
C49 C50 H50B 111.0 . . ?
C49 C50 C51 103.6(7) . . ?
H50A C50 H50B 109.0 . . ?
C51 C50 H50A 111.0 . . ?
C51 C50 H50B 111.0 . . ?
K1 C51 H51A 113.2 . . ?
K1 C51 H51B 72.3 . . ?
O1 C51 K1 39.5(3) . . ?
O1 C51 C50 107.6(7) . . ?
O1 C51 H51A 110.2 . . ?
O1 C51 H51B 110.2 . . ?
C50 C51 K1 132.9(8) . . ?
C50 C51 H51A 110.2 . . ?
C50 C51 H51B 110.2 . . ?
H51A C51 H51B 108.5 . . ?
C56 C57 C58 105.0(6) . . ?
C56 C57 H57A 110.8 . . ?
C56 C57 H57B 110.8 . . ?
C58 C57 H57A 110.8 . . ?
C58 C57 H57B 110.8 . . ?
H57A C57 H57B 108.8 . . ?
O2 C55 H55A 112.1 . . ?
O2 C55 H55B 112.1 . . ?
O2 C55 H55C 110.4 . . ?
O2 C55 H55D 110.4 . . ?
O2 C55 C61 98.2(12) . . ?
O2 C55 C54 106.7(9) . . ?
H55A C55 H55B 109.8 . . ?
H55C C55 H55D 108.6 . . ?
C61 C55 H55A 112.1 . . ?
C61 C55 H55B 112.1 . . ?
C54 C55 H55C 110.4 . . ?
C54 C55 H55D 110.4 . . ?
C55 C61 H61A 109.9 . . ?
C55 C61 H61B 109.9 . . ?
H61A C61 H61B 108.3 . . ?
C60 C61 C55 108.7(15) . . ?
C60 C61 H61A 109.9 . . ?
C60 C61 H61B 109.9 . . ?
C52 C60 H60A 113.1 . . ?
C52 C60 H60B 113.1 . . ?
C61 C60 C52 93.0(16) . . ?
C61 C60 H60A 113.1 . . ?
C61 C60 H60B 113.1 . . ?
H60A C60 H60B 110.5 . . ?
C52 C53 H53A 111.2 . . ?
C52 C53 H53B 111.2 . . ?
H53A C53 H53B 109.1 . . ?
C54 C53 C52 102.8(11) . . ?
C54 C53 H53A 111.2 . . ?
C54 C53 H53B 111.2 . . ?
C55 C54 C53 100.0(12) . . ?
C55 C54 H54A 111.8 . . ?
C55 C54 H54B 111.8 . . ?
C53 C54 H54A 111.8 . . ?
C53 C54 H54B 111.8 . . ?
H54A C54 H54B 109.5 . . ?

loop_
_geom_bond_atom_site_label_1
_geom_bond_atom_site_label_2
_geom_bond_distance
_geom_bond_site_symmetry_2
_geom_bond_publ_flag
Te1 K1 3.6392(19) . ?
Te1 C2 2.115(4) . ?
Te1 C18 2.162(5) . ?
Te2 K1 3.496(2) . ?
Te2 C12 2.099(4) . ?
Te2 C33 2.158(5) . ?
K1 N1 2.824(4) . ?
K1 O3 2.691(5) . ?
K1 C13 3.298(5) . ?
K1 C1 3.537(5) . ?
K1 O2 2.693(5) . ?
K1 O1 2.584(5) . ?
K1 C51 3.480(9) . ?
N1 C13 1.370(5) . ?
N1 C1 1.378(5) . ?
O3 C56 1.428(7) . ?
O3 C59 1.423(8) . ?
C13 C12 1.417(6) . ?
C13 C8 1.409(6) . ?
C12 C11 1.384(6) . ?
C1 C6 1.414(6) . ?
C1 C2 1.412(6) . ?
C6 C5 1.387(6) . ?
C6 C7 1.530(6) . ?
C33 C34 1.398(7) . ?
C33 C38 1.390(7) . ?
C2 C3 1.375(6) . ?
C18 C23 1.406(7) . ?
C18 C19 1.396(7) . ?
C4 C14 1.549(6) . ?
C4 C3 1.389(6) . ?
C4 C5 1.391(7) . ?
C17 H17A 0.9800 . ?
C17 H17B 0.9800 . ?
C17 H17C 0.9800 . ?
C17 C10 1.546(6) . ?
C10 C11 1.393(6) . ?
C10 C9 1.398(7) . ?
C14 H14A 0.9800 . ?
C14 H14B 0.9800 . ?
C14 H14C 0.9800 . ?
C3 H3 0.9500 . ?
C34 C35 1.396(7) . ?
C34 C39 1.505(7) . ?
C23 C30 1.516(7) . ?
C23 C22 1.388(7) . ?
C8 C7 1.526(6) . ?
C8 C9 1.392(6) . ?
C11 H11 0.9500 . ?
C5 H5 0.9500 . ?
C7 C16 1.537(7) . ?
C7 C15 1.538(7) . ?
C9 H9 0.9500 . ?
C35 H35 0.9500 . ?
C35 C36 1.381(7) . ?
C30 H30 1.0000 . ?
C30 C32 1.532(7) . ?
C30 C31 1.505(8) . ?
C38 C37 1.404(6) . ?
C38 C45 1.529(7) . ?
C36 C42 1.518(7) . ?
C36 C37 1.374(7) . ?
C22 H22 0.9500 . ?
C22 C21 1.382(8) . ?
O2 C52 1.395(9) . ?
O2 C55 1.401(9) . ?
C16 H16A 0.9800 . ?
C16 H16B 0.9800 . ?
C16 H16C 0.9800 . ?
O1 C48 1.444(8) . ?
O1 C51 1.354(10) . ?
C42 H42 1.0000 . ?
C42 C44 1.525(8) . ?
C42 C43 1.518(8) . ?
C24 H24 1.0000 . ?
C24 C19 1.528(7) . ?
C24 C26 1.524(7) . ?
C24 C25 1.518(7) . ?
C21 C20 1.385(7) . ?
C21 C27 1.517(7) . ?
C19 C20 1.399(6) . ?
C37 H37 0.9500 . ?
C15 H15A 0.9800 . ?
C15 H15B 0.9800 . ?
C15 H15C 0.9800 . ?
C39 H39 1.0000 . ?
C39 C41 1.549(8) . ?
C39 C40 1.505(8) . ?
C26 H26A 0.9800 . ?
C26 H26B 0.9800 . ?
C26 H26C 0.9800 . ?
C20 H20 0.9500 . ?
C46 H46A 0.9800 . ?
C46 H46B 0.9800 . ?
C46 H46C 0.9800 . ?
C46 C45 1.496(8) . ?
C45 H45 1.0000 . ?
C45 C47 1.510(8) . ?
C25 H25A 0.9800 . ?
C25 H25B 0.9800 . ?
C25 H25C 0.9800 . ?
C41 H41A 0.9800 . ?
C41 H41B 0.9800 . ?
C41 H41C 0.9800 . ?
C47 H47A 0.9800 . ?
C47 H47B 0.9800 . ?
C47 H47C 0.9800 . ?
C27 H27 1.0000 . ?
C27 C28 1.502(9) . ?
C27 C29 1.519(9) . ?
C32 H32A 0.9800 . ?
C32 H32B 0.9800 . ?
C32 H32C 0.9800 . ?
C31 H31A 0.9800 . ?
C31 H31B 0.9800 . ?
C31 H31C 0.9800 . ?
C56 H56A 0.9900 . ?
C56 H56B 0.9900 . ?
C56 C57 1.482(11) . ?
C44 H44A 0.9800 . ?
C44 H44B 0.9800 . ?
C44 H44C 0.9800 . ?
C59 H59A 0.9900 . ?
C59 H59B 0.9900 . ?
C59 C58 1.473(10) . ?
C43 H43A 0.9800 . ?
C43 H43B 0.9800 . ?
C43 H43C 0.9800 . ?
C40 H40A 0.9800 . ?
C40 H40B 0.9800 . ?
C40 H40C 0.9800 . ?
C49 H49A 0.9900 . ?
C49 H49B 0.9900 . ?
C49 C48 1.470(8) . ?
C49 C50 1.482(9) . ?
C48 H48A 0.9900 . ?
C48 H48B 0.9900 . ?
C28 H28A 0.9800 . ?
C28 H28B 0.9800 . ?
C28 H28C 0.9800 . ?
C52 H52A 0.9900 . ?
C52 H52B 0.9900 . ?
C52 H52C 0.9900 . ?
C52 H52D 0.9900 . ?
C52 C60 1.495(14) . ?
C52 C53 1.553(12) . ?
C58 H58A 0.9900 . ?
C58 H58B 0.9900 . ?
C58 C57 1.488(11) . ?
C29 H29A 0.9800 . ?
C29 H29B 0.9800 . ?
C29 H29C 0.9800 . ?
C50 H50A 0.9900 . ?
C50 H50B 0.9900 . ?
C50 C51 1.494(11) . ?
C51 H51A 0.9900 . ?
C51 H51B 0.9900 . ?
C57 H57A 0.9900 . ?
C57 H57B 0.9900 . ?
C55 H55A 0.9900 . ?
C55 H55B 0.9900 . ?
C55 H55C 0.9900 . ?
C55 H55D 0.9900 . ?
C55 C61 1.531(14) . ?
C55 C54 1.430(12) . ?
C61 H61A 0.9900 . ?
C61 H61B 0.9900 . ?
C61 C60 1.492(17) . ?
C60 H60A 0.9900 . ?
C60 H60B 0.9900 . ?
C53 H53A 0.9900 . ?
C53 H53B 0.9900 . ?
C53 C54 1.489(15) . ?
C54 H54A 0.9900 . ?
C54 H54B 0.9900 . ?

loop_
_geom_torsion_atom_site_label_1
_geom_torsion_atom_site_label_2
_geom_torsion_atom_site_label_3
_geom_torsion_atom_site_label_4
_geom_torsion
_geom_torsion_site_symmetry_1
_geom_torsion_site_symmetry_2
_geom_torsion_site_symmetry_3
_geom_torsion_site_symmetry_4
_geom_torsion_publ_flag
Te1 C2 C3 C4 178.4(4) . . . . ?
Te1 C18 C23 C30 -2.4(6) . . . . ?
Te1 C18 C23 C22 174.6(4) . . . . ?
Te1 C18 C19 C24 4.4(6) . . . . ?
Te1 C18 C19 C20 -174.0(3) . . . . ?
Te2 C12 C11 C10 178.3(3) . . . . ?
Te2 C33 C34 C35 -180.0(3) . . . . ?
Te2 C33 C34 C39 0.8(6) . . . . ?
Te2 C33 C38 C37 179.2(3) . . . . ?
Te2 C33 C38 C45 -0.5(6) . . . . ?
K1 N1 C13 C12 69.3(4) . . . . ?
K1 N1 C13 C8 -110.7(4) . . . . ?
K1 N1 C1 C6 106.6(4) . . . . ?
K1 N1 C1 C2 -72.9(4) . . . . ?
K1 O3 C56 C57 -138.0(5) . . . . ?
K1 O3 C59 C58 125.9(5) . . . . ?
K1 C13 C12 Te2 56.6(2) . . . . ?
K1 C13 C12 C11 -125.4(4) . . . . ?
K1 C13 C8 C7 -74.9(5) . . . . ?
K1 C13 C8 C9 105.6(4) . . . . ?
K1 C1 C6 C5 -121.4(4) . . . . ?
K1 C1 C6 C7 57.4(5) . . . . ?
K1 C1 C2 Te1 -43.6(3) . . . . ?
K1 C1 C2 C3 134.7(4) . . . . ?
K1 O2 C52 C60 -155.2(9) . . . . ?
K1 O2 C52 C53 -179.2(8) . . . . ?
K1 O2 C55 C61 -176.8(9) . . . . ?
K1 O2 C55 C54 153.5(8) . . . . ?
K1 O1 C48 C49 138.9(6) . . . . ?
K1 O1 C51 C50 -137.5(7) . . . . ?
N1 C13 C12 Te2 4.1(5) . . . . ?
N1 C13 C12 C11 -178.0(4) . . . . ?
N1 C13 C8 C7 -2.9(7) . . . . ?
N1 C13 C8 C9 177.5(4) . . . . ?
N1 C1 C6 C5 178.7(4) . . . . ?
N1 C1 C6 C7 -2.5(7) . . . . ?
N1 C1 C2 Te1 2.6(5) . . . . ?
N1 C1 C2 C3 -179.1(4) . . . . ?
O3 C56 C57 C58 8.1(8) . . . . ?
O3 C59 C58 C57 35.7(7) . . . . ?
C13 N1 C1 K1 -109.8(4) . . . . ?
C13 N1 C1 C6 -3.2(7) . . . . ?
C13 N1 C1 C2 177.3(4) . . . . ?
C13 C12 C11 C10 0.6(7) . . . . ?
C13 C8 C7 C6 -2.6(6) . . . . ?
C13 C8 C7 C16 117.0(5) . . . . ?
C13 C8 C7 C15 -122.6(5) . . . . ?
C13 C8 C9 C10 0.3(7) . . . . ?
C12 C13 C8 C7 177.1(4) . . . . ?
C12 C13 C8 C9 -2.4(7) . . . . ?
C1 N1 C13 K1 116.7(4) . . . . ?
C1 N1 C13 C12 -174.0(4) . . . . ?
C1 N1 C13 C8 6.0(7) . . . . ?
C1 C6 C5 C4 0.6(7) . . . . ?
C1 C6 C7 C8 5.1(6) . . . . ?
C1 C6 C7 C16 -114.5(5) . . . . ?
C1 C6 C7 C15 125.1(5) . . . . ?
C1 C2 C3 C4 0.3(7) . . . . ?
C6 C1 C2 Te1 -176.9(3) . . . . ?
C6 C1 C2 C3 1.4(7) . . . . ?
C33 C34 C35 C36 1.2(7) . . . . ?
C33 C34 C39 C41 -144.2(5) . . . . ?
C33 C34 C39 C40 91.5(6) . . . . ?
C33 C38 C37 C36 0.4(7) . . . . ?
C33 C38 C45 C46 -114.5(5) . . . . ?
C33 C38 C45 C47 120.3(6) . . . . ?
C2 C1 C6 C5 -1.9(7) . . . . ?
C2 C1 C6 C7 177.0(4) . . . . ?
C18 C23 C30 C32 -134.3(5) . . . . ?
C18 C23 C30 C31 101.4(6) . . . . ?
C18 C23 C22 C21 -0.7(8) . . . . ?
C18 C19 C20 C21 -0.6(7) . . . . ?
C17 C10 C11 C12 177.6(4) . . . . ?
C17 C10 C9 C8 -178.0(4) . . . . ?
C14 C4 C3 C2 175.5(4) . . . . ?
C14 C4 C5 C6 -175.9(4) . . . . ?
C3 C4 C5 C6 1.1(7) . . . . ?
C34 C33 C38 C37 -0.2(7) . . . . ?
C34 C33 C38 C45 -179.9(5) . . . . ?
C34 C35 C36 C42 -179.4(5) . . . . ?
C34 C35 C36 C37 -1.0(7) . . . . ?
C23 C18 C19 C24 -179.6(4) . . . . ?
C23 C18 C19 C20 2.1(7) . . . . ?
C23 C22 C21 C20 2.2(8) . . . . ?
C23 C22 C21 C27 -179.8(5) . . . . ?
C8 C13 C12 Te2 -175.9(3) . . . . ?
C8 C13 C12 C11 2.0(7) . . . . ?
C11 C10 C9 C8 2.3(7) . . . . ?
C5 C6 C7 C8 -176.1(4) . . . . ?
C5 C6 C7 C16 64.4(6) . . . . ?
C5 C6 C7 C15 -56.1(6) . . . . ?
C5 C4 C3 C2 -1.6(7) . . . . ?
C7 C6 C5 C4 -178.2(4) . . . . ?
C7 C8 C9 C10 -179.2(4) . . . . ?
C9 C10 C11 C12 -2.7(7) . . . . ?
C9 C8 C7 C6 176.9(4) . . . . ?
C9 C8 C7 C16 -63.5(5) . . . . ?
C9 C8 C7 C15 56.9(6) . . . . ?
C35 C34 C39 C41 36.6(7) . . . . ?
C35 C34 C39 C40 -87.8(6) . . . . ?
C35 C36 C42 C44 -139.5(5) . . . . ?
C35 C36 C42 C43 95.9(6) . . . . ?
C35 C36 C37 C38 0.2(7) . . . . ?
C30 C23 C22 C21 176.5(5) . . . . ?
C38 C33 C34 C35 -0.5(7) . . . . ?
C38 C33 C34 C39 -179.7(5) . . . . ?
C22 C23 C30 C32 48.7(7) . . . . ?
C22 C23 C30 C31 -75.6(6) . . . . ?
C22 C21 C20 C19 -1.5(8) . . . . ?
C22 C21 C27 C28 42.8(8) . . . . ?
C22 C21 C27 C29 -83.9(8) . . . . ?
O2 C52 C60 C61 -34.9(18) . . . . ?
O2 C52 C53 C54 30.1(16) . . . . ?
O2 C55 C61 C60 -35(2) . . . . ?
O2 C55 C54 C53 37.1(15) . . . . ?
C42 C36 C37 C38 178.6(5) . . . . ?
C24 C19 C20 C21 -179.0(5) . . . . ?
C19 C18 C23 C30 -178.5(5) . . . . ?
C19 C18 C23 C22 -1.5(7) . . . . ?
C37 C38 C45 C46 65.7(6) . . . . ?
C37 C38 C45 C47 -59.4(6) . . . . ?
C37 C36 C42 C44 42.2(7) . . . . ?
C37 C36 C42 C43 -82.5(6) . . . . ?
C39 C34 C35 C36 -179.6(5) . . . . ?
C26 C24 C19 C18 146.6(5) . . . . ?
C26 C24 C19 C20 -35.1(6) . . . . ?
C20 C21 C27 C28 -139.2(6) . . . . ?
C20 C21 C27 C29 94.1(7) . . . . ?
C45 C38 C37 C36 -179.9(5) . . . . ?
C25 C24 C19 C18 -89.5(5) . . . . ?
C25 C24 C19 C20 88.9(5) . . . . ?
C27 C21 C20 C19 -179.6(5) . . . . ?
C56 O3 C59 C58 -31.5(7) . . . . ?
C59 O3 C56 C57 14.2(7) . . . . ?
C59 C58 C57 C56 -26.2(8) . . . . ?
C49 C50 C51 K1 -59.6(12) . . . . ?
C49 C50 C51 O1 -23.6(13) . . . . ?
C48 O1 C51 K1 171.8(9) . . . . ?
C48 O1 C51 C50 34.3(11) . . . . ?
C48 C49 C50 C51 3.6(12) . . . . ?
C52 O2 C55 C61 10.7(12) . . . . ?
C52 O2 C55 C54 -19.0(12) . . . . ?
C52 C53 C54 C55 -40.8(18) . . . . ?
C50 C49 C48 O1 15.9(10) . . . . ?
C51 O1 C48 C49 -31.5(10) . . . . ?
C55 O2 C52 C60 16.4(13) . . . . ?
C55 O2 C52 C53 -7.6(11) . . . . ?
C55 C61 C60 C52 42(2) . . . . ?
